data_2243229
loop_
_publ_author_name
'Pires, Fabr\'icio Carvalho'
'Bresolin, Leandro'
'Gervini, Vanessa Carratu'
'Tirloni, B\'arbara'
'Bof de Oliveira, Adriano'

_publ_section_title
;
 Synthesis, crystal structure and Hirshfeld analysis of a crystalline
 compound comprising a 1/1 mixture of 1-[(1<i>R</i>,4<i>S</i>)- and
 1-[(1<i>S</i>,4<i>R</i>)-1,7,7-trimethyl-2-oxobicyclo[2.2.1]heptan-3-ylidene]hydrazinecarbothioamide
;
_journal_issue 1
_journal_name_full 'Acta Crystallographica Section E'
_journal_page_first 115
_journal_page_last 120
_journal_paper_doi 10.1107/S2056989019016980
_journal_volume 76
_journal_year 2020
_chemical_formula_iupac 'C11 H17 N3 O S'
_chemical_formula_moiety 'C11 H17 N3 O S'
_chemical_formula_sum 'C11 H17 N3 O S'
_chemical_formula_weight 239.34
_chemical_name_systematic
;
1-[(1<i>R</i>,4<i>S</i>)-1,7,7-Trimethyl-2-oxobicyclo[2.2.1]heptan-3-\
ylidene]hydrazinecarbothioamide--\
1-[(1<i>S</i>,4<i>R</i>)-1,7,7-trimethyl-2-oxobicyclo[2.2.1]heptan-3-\
ylidene]hydrazinecarbothioamide (1/1)
;
_space_group_crystal_system monoclinic
_space_group_IT_number 15
_space_group_name_Hall '-C 2yc'
_space_group_name_H-M_alt 'C 1 2/c 1'
_atom_sites_solution_hydrogens geom
_atom_sites_solution_primary direct
_audit_creation_method SHELXL-2018/3
_cell_angle_alpha 90
_cell_angle_beta 121.9320(10)
_cell_angle_gamma 90
_cell_formula_units_Z 16
_cell_length_a 26.6370(9)
_cell_length_b 10.7617(4)
_cell_length_c 20.2108(7)
_cell_measurement_reflns_used 9117
_cell_measurement_temperature 296(2)
_cell_measurement_theta_max 71.94
_cell_measurement_theta_min 2.58
_cell_volume 4916.9(3)
_computing_cell_refinement
;
SAINT (Bruker, 2015)
;
_computing_data_collection
;
APEX3 (Bruker, 2015)
;
_computing_data_reduction
;
SAINT (Bruker, 2015)
;
_computing_molecular_graphics
;
DIAMOND (Brandenburg, 2006)
;
_computing_publication_material
;
publCIF (Westrip, 2010) and enCIFer (Allen <i>et al.</i>,  2004)
;
_computing_structure_refinement
;
<i>SHELXL2018/3</i> (Sheldrick, 2015<i>b</i>)
;
_computing_structure_solution
;
<i>SHELXT2014/5</i> (Sheldrick, 2015<i>a</i>)
;
_diffrn_ambient_temperature 296(2)
_diffrn_measured_fraction_theta_full 0.988
_diffrn_measured_fraction_theta_max 0.985
_diffrn_measurement_device_type 'Bruker D8 Quest Photon II area detector diffractometer'
_diffrn_measurement_method '\f and \w scans'
_diffrn_radiation_monochromator graphite
_diffrn_radiation_probe x-ray
_diffrn_radiation_type CuK\a
_diffrn_radiation_wavelength 1.54178
_diffrn_reflns_av_R_equivalents 0.0259
_diffrn_reflns_av_unetI/netI 0.0167
_diffrn_reflns_limit_h_max 32
_diffrn_reflns_limit_h_min -32
_diffrn_reflns_limit_k_max 13
_diffrn_reflns_limit_k_min -13
_diffrn_reflns_limit_l_max 24
_diffrn_reflns_limit_l_min -24
_diffrn_reflns_number 47973
_diffrn_reflns_theta_full 67.679
_diffrn_reflns_theta_max 72.310
_diffrn_reflns_theta_min 3.911
_diffrn_source 'microfocus X ray tube'
_diffrn_standards_number 0
_exptl_absorpt_coefficient_mu 2.211
_exptl_absorpt_correction_T_max 0.7536
_exptl_absorpt_correction_T_min 0.6473
_exptl_absorpt_correction_type multi-scan
_exptl_absorpt_process_details
;
(SADABS; Krause <i>et al.</i>,  2015)
;
_exptl_crystal_colour yellow
_exptl_crystal_density_diffrn 1.293
_exptl_crystal_description block
_exptl_crystal_F_000 2048
_exptl_crystal_size_max 0.699
_exptl_crystal_size_mid 0.455
_exptl_crystal_size_min 0.436
_refine_diff_density_max 0.582
_refine_diff_density_min -0.332
_refine_ls_extinction_method none
_refine_ls_goodness_of_fit_ref 1.066
_refine_ls_hydrogen_treatment constr
_refine_ls_matrix_type full
_refine_ls_number_parameters 295
_refine_ls_number_reflns 4791
_refine_ls_number_restraints 0
_refine_ls_restrained_S_all 1.066
_refine_ls_R_factor_all 0.0430
_refine_ls_R_factor_gt 0.0430
_refine_ls_shift/su_max 0.001
_refine_ls_shift/su_mean 0.000
_refine_ls_structure_factor_coef Fsqd
_refine_ls_weighting_details 'w=1/[\s^2^(Fo^2^)+(0.0548P)^2^+5.1392P] where P=(Fo^2^+2Fc^2^)/3'
_refine_ls_weighting_scheme calc
_refine_ls_wR_factor_gt 0.1122
_refine_ls_wR_factor_ref 0.1122
_reflns_number_gt 4783
_reflns_number_total 4791
_reflns_threshold_expression 'I > 2\s(I)'
_cod_data_source_file rz5268sup1.cif
_cod_data_source_block I
_cod_original_sg_symbol_H-M 'C 2/c'
_cod_database_code 2243229
_shelx_space_group_comment
;
The symmetry employed for this shelxl refinement is uniquely defined
by the following loop, which should always be used as a source of
symmetry information in preference to the above space-group names.
They are only intended as comments.
;
_shelx_estimated_absorpt_t_min 0.307
_shelx_estimated_absorpt_t_max 0.446

loop_
_space_group_symop_operation_xyz
'x, y, z'
'-x, y, -z+1/2'
'x+1/2, y+1/2, z'
'-x+1/2, y+1/2, -z+1/2'
'-x, -y, -z'
'x, -y, z-1/2'
'-x+1/2, -y+1/2, -z'
'x+1/2, -y+1/2, z-1/2'

loop_
_atom_site_type_symbol
_atom_site_label
_atom_site_fract_x
_atom_site_fract_y
_atom_site_fract_z
_atom_site_U_iso_or_equiv
_atom_site_adp_type
_atom_site_calc_flag
_atom_site_occupancy
C C1 0.47215(6) 0.67297(13) 0.56684(9) 0.0290(3) Uani d 1
C C2 0.44283(7) 0.55276(14) 0.56677(10) 0.0333(3) Uani d 1
C C3 0.40744(9) 0.51737(17) 0.47745(11) 0.0454(4) Uani d 1
H H1 0.432607 0.523543 0.456262 0.054 Uiso calc 1
H H2 0.392154 0.433334 0.469767 0.054 Uiso calc 1
C C4 0.35698(8) 0.61129(18) 0.43863(10) 0.0446(4) Uani d 1
H H3 0.318823 0.570310 0.414527 0.054 Uiso calc 1
H H4 0.358922 0.659504 0.399497 0.054 Uiso calc 1
C C5 0.36791(7) 0.69483(14) 0.50817(10) 0.0323(3) Uani d 1
H H5 0.334022 0.744562 0.499147 0.039 Uiso calc 1
C C6 0.42275(6) 0.76678(13) 0.52963(8) 0.0268(3) Uani d 1
C C7 0.39200(7) 0.60096(15) 0.57601(10) 0.0354(4) Uani d 1
C C8 0.48372(9) 0.45231(17) 0.61983(14) 0.0520(5) Uani d 1
H H6 0.461153 0.379307 0.614501 0.078 Uiso calc 1
H H7 0.503900 0.480704 0.672855 0.078 Uiso calc 1
H H8 0.512161 0.432889 0.605930 0.078 Uiso calc 1
C C9 0.34649(9) 0.50093(19) 0.56284(14) 0.0525(5) Uani d 1
H H9 0.312158 0.539765 0.557730 0.079 Uiso calc 1
H H10 0.363552 0.445007 0.606443 0.079 Uiso calc 1
H H11 0.335304 0.455496 0.516133 0.079 Uiso calc 1
C C10 0.41428(10) 0.6656(2) 0.65375(12) 0.0535(5) Uani d 1
H H12 0.442420 0.728491 0.661405 0.080 Uiso calc 1
H H13 0.432888 0.605766 0.695165 0.080 Uiso calc 1
H H14 0.381582 0.703184 0.653700 0.080 Uiso calc 1
C C11 0.39284(6) 1.07609(13) 0.46828(8) 0.0278(3) Uani d 1
N N1 0.43231(5) 0.87874(11) 0.51846(7) 0.0278(3) Uani d 1
N N2 0.38434(5) 0.95560(11) 0.47974(7) 0.0289(3) Uani d 1
H H15 0.349298 0.927963 0.462906 0.035 Uiso calc 1
N N3 0.44793(6) 1.11372(13) 0.50042(10) 0.0442(4) Uani d 1
H H16 0.476553 1.062668 0.527236 0.053 Uiso calc 1
H H17 0.455324 1.189360 0.494626 0.053 Uiso calc 1
O O1 0.52341(5) 0.68916(11) 0.58743(9) 0.0468(3) Uani d 1
S S1 0.33432(2) 1.17000(4) 0.41603(3) 0.04027(14) Uani d 1
C C12 0.60455(7) 0.18053(14) 0.70270(9) 0.0326(3) Uani d 1
C C13 0.62027(7) 0.05885(14) 0.74694(9) 0.0336(3) Uani d 1
C C14 0.64045(8) 0.10625(15) 0.83037(10) 0.0360(4) Uani d 1
C C15 0.68608(7) 0.20029(14) 0.83429(9) 0.0304(3) Uani d 1
H H18 0.707310 0.249557 0.882240 0.037 Uiso calc 1
C C16 0.64834(6) 0.27314(14) 0.76081(8) 0.0286(3) Uani d 1
C C17 0.72519(8) 0.11841(18) 0.81668(11) 0.0430(4) Uani d 1
H H19 0.743585 0.167292 0.794814 0.052 Uiso calc 1
H H20 0.755765 0.076849 0.863374 0.052 Uiso calc 1
C C18 0.68091(8) 0.02417(17) 0.75681(11) 0.0427(4) Uani d 1
H H21 0.692203 -0.060168 0.775970 0.051 Uiso calc 1
H H22 0.678872 0.031572 0.707610 0.051 Uiso calc 1
C C19 0.57337(9) -0.04084(18) 0.70953(12) 0.0519(5) Uani d 1
H H23 0.566827 -0.061530 0.659344 0.078 Uiso calc 1
H H24 0.537211 -0.010857 0.703438 0.078 Uiso calc 1
H H25 0.586284 -0.113455 0.742033 0.078 Uiso calc 1
C C20 0.66905(11) 0.00551(19) 0.89344(12) 0.0575(5) Uani d 1
H H26 0.638971 -0.049251 0.889026 0.086 Uiso calc 1
H H27 0.689268 0.043811 0.943989 0.086 Uiso calc 1
H H28 0.696813 -0.041077 0.886781 0.086 Uiso calc 1
C C21 0.59098(10) 0.1688(2) 0.83491(14) 0.0557(5) Uani d 1
H H29 0.572709 0.231527 0.795304 0.084 Uiso calc 1
H H30 0.607109 0.206331 0.885284 0.084 Uiso calc 1
H H31 0.561987 0.107843 0.827013 0.084 Uiso calc 1
C C22 0.69157(6) 0.58441(14) 0.78063(9) 0.0283(3) Uani d 1
N N4 0.64898(6) 0.38585(12) 0.74130(7) 0.0304(3) Uani d 1
N N5 0.69233(6) 0.46162(12) 0.79634(7) 0.0304(3) Uani d 1
H H32 0.719686 0.431717 0.840322 0.036 Uiso calc 1
N N6 0.64711(6) 0.62416(14) 0.71318(8) 0.0415(3) Uani d 1
H H33 0.620314 0.572941 0.681514 0.050 Uiso calc 1
H H34 0.644878 0.701311 0.700831 0.050 Uiso calc 1
O O2 0.56715(6) 0.19987(12) 0.63517(7) 0.0497(3) Uani d 1
S S2 0.74475(2) 0.67806(4) 0.84696(3) 0.04220(14) Uani d 1

loop_
_atom_site_aniso_label
_atom_site_aniso_U_11
_atom_site_aniso_U_22
_atom_site_aniso_U_33
_atom_site_aniso_U_12
_atom_site_aniso_U_13
_atom_site_aniso_U_23
C1 0.0244(7) 0.0234(7) 0.0352(8) 0.0009(5) 0.0130(6) 0.0013(6)
C2 0.0304(7) 0.0230(7) 0.0484(9) 0.0029(6) 0.0222(7) 0.0060(6)
C3 0.0524(10) 0.0368(9) 0.0563(11) -0.0113(8) 0.0351(9) -0.0143(8)
C4 0.0413(9) 0.0499(11) 0.0352(9) -0.0157(8) 0.0152(7) -0.0049(8)
C5 0.0237(7) 0.0280(7) 0.0427(9) 0.0014(6) 0.0159(6) 0.0078(6)
C6 0.0234(7) 0.0237(7) 0.0299(7) 0.0000(5) 0.0117(6) 0.0014(5)
C7 0.0363(8) 0.0321(8) 0.0417(9) 0.0052(7) 0.0233(7) 0.0085(7)
C8 0.0439(10) 0.0310(9) 0.0818(14) 0.0130(8) 0.0337(10) 0.0203(9)
C9 0.0470(10) 0.0422(10) 0.0816(14) 0.0027(8) 0.0430(11) 0.0195(10)
C10 0.0655(13) 0.0601(12) 0.0417(10) 0.0051(10) 0.0330(10) 0.0005(9)
C11 0.0277(7) 0.0222(7) 0.0305(7) -0.0009(5) 0.0134(6) 0.0013(5)
N1 0.0239(6) 0.0226(6) 0.0330(6) 0.0014(5) 0.0125(5) 0.0023(5)
N2 0.0216(6) 0.0226(6) 0.0379(7) 0.0001(5) 0.0126(5) 0.0055(5)
N3 0.0270(7) 0.0284(7) 0.0634(10) -0.0042(5) 0.0144(7) 0.0093(6)
O1 0.0240(6) 0.0349(6) 0.0721(9) 0.0016(5) 0.0191(6) 0.0102(6)
S1 0.0298(2) 0.0244(2) 0.0521(3) 0.00304(14) 0.01176(19) 0.00846(16)
C12 0.0287(8) 0.0290(8) 0.0332(8) -0.0022(6) 0.0117(7) -0.0041(6)
C13 0.0372(8) 0.0249(7) 0.0352(8) -0.0038(6) 0.0169(7) -0.0043(6)
C14 0.0436(9) 0.0301(8) 0.0381(8) -0.0052(7) 0.0242(7) -0.0030(6)
C15 0.0300(7) 0.0276(7) 0.0279(7) -0.0014(6) 0.0114(6) -0.0008(6)
C16 0.0265(7) 0.0261(7) 0.0286(7) -0.0012(6) 0.0114(6) -0.0020(6)
C17 0.0313(8) 0.0442(10) 0.0486(10) 0.0079(7) 0.0179(8) 0.0005(8)
C18 0.0485(10) 0.0343(9) 0.0485(10) 0.0074(7) 0.0278(9) -0.0030(7)
C19 0.0571(12) 0.0353(9) 0.0558(11) -0.0174(9) 0.0248(10) -0.0104(8)
C20 0.0831(15) 0.0427(11) 0.0451(10) -0.0081(10) 0.0329(11) 0.0068(9)
C21 0.0590(13) 0.0559(12) 0.0738(14) -0.0085(10) 0.0499(12) -0.0129(10)
C22 0.0261(7) 0.0262(7) 0.0328(7) 0.0011(6) 0.0157(6) -0.0003(6)
N4 0.0289(6) 0.0268(6) 0.0294(6) -0.0026(5) 0.0113(5) -0.0020(5)
N5 0.0290(6) 0.0243(6) 0.0284(6) -0.0027(5) 0.0087(5) 0.0000(5)
N6 0.0361(7) 0.0310(7) 0.0390(8) -0.0008(6) 0.0073(6) 0.0067(6)
O2 0.0445(7) 0.0422(7) 0.0343(6) -0.0051(6) 0.0016(5) -0.0020(5)
S2 0.0339(2) 0.0266(2) 0.0470(3) -0.00303(15) 0.00842(19) -0.00593(16)

loop_
_atom_type_symbol
_atom_type_description
_atom_type_scat_dispersion_real
_atom_type_scat_dispersion_imag
_atom_type_scat_source
C C 0.0181 0.0091 'International Tables Vol C Tables 4.2.6.8 and 6.1.1.4'
H H 0.0000 0.0000 'International Tables Vol C Tables 4.2.6.8 and 6.1.1.4'
N N 0.0311 0.0180 'International Tables Vol C Tables 4.2.6.8 and 6.1.1.4'
O O 0.0492 0.0322 'International Tables Vol C Tables 4.2.6.8 and 6.1.1.4'
S S 0.3331 0.5567 'International Tables Vol C Tables 4.2.6.8 and 6.1.1.4'

loop_
_geom_angle_atom_site_label_1
_geom_angle_atom_site_label_2
_geom_angle_atom_site_label_3
_geom_angle
O1 C1 C6 127.11(14)
O1 C1 C2 127.73(14)
C6 C1 C2 105.00(12)
C8 C2 C1 115.78(14)
C8 C2 C7 120.20(14)
C1 C2 C7 101.38(12)
C8 C2 C3 114.23(15)
C1 C2 C3 101.74(13)
C7 C2 C3 100.78(13)
C4 C3 C2 105.01(13)
C4 C3 H1 110.7
C2 C3 H1 110.7
C4 C3 H2 110.7
C2 C3 H2 110.7
H1 C3 H2 108.8
C3 C4 C5 102.97(14)
C3 C4 H3 111.2
C5 C4 H3 111.2
C3 C4 H4 111.2
C5 C4 H4 111.2
H3 C4 H4 109.1
C6 C5 C7 101.38(12)
C6 C5 C4 104.30(13)
C7 C5 C4 102.40(13)
C6 C5 H5 115.6
C7 C5 H5 115.6
C4 C5 H5 115.6
N1 C6 C5 133.70(13)
N1 C6 C1 121.19(13)
C5 C6 C1 104.97(12)
C10 C7 C9 109.87(16)
C10 C7 C5 111.71(15)
C9 C7 C5 112.69(14)
C10 C7 C2 112.86(15)
C9 C7 C2 113.84(14)
C5 C7 C2 95.24(12)
C2 C8 H6 109.5
C2 C8 H7 109.5
H6 C8 H7 109.5
C2 C8 H8 109.5
H6 C8 H8 109.5
H7 C8 H8 109.5
C7 C9 H9 109.5
C7 C9 H10 109.5
H9 C9 H10 109.5
C7 C9 H11 109.5
H9 C9 H11 109.5
H10 C9 H11 109.5
C7 C10 H12 109.5
C7 C10 H13 109.5
H12 C10 H13 109.5
C7 C10 H14 109.5
H12 C10 H14 109.5
H13 C10 H14 109.5
N3 C11 N2 116.94(13)
N3 C11 S1 123.15(12)
N2 C11 S1 119.91(11)
C6 N1 N2 117.31(12)
C11 N2 N1 119.05(12)
C11 N2 H15 120.5
N1 N2 H15 120.5
C11 N3 H16 120.0
C11 N3 H17 120.0
H16 N3 H17 120.0
O2 C12 C16 126.90(15)
O2 C12 C13 128.39(14)
C16 C12 C13 104.64(12)
C19 C13 C12 114.91(14)
C19 C13 C14 119.60(15)
C12 C13 C14 100.66(12)
C19 C13 C18 114.77(15)
C12 C13 C18 103.07(13)
C14 C13 C18 101.41(13)
C21 C14 C20 109.08(16)
C21 C14 C15 112.81(14)
C20 C14 C15 112.79(15)
C21 C14 C13 113.24(15)
C20 C14 C13 113.76(14)
C15 C14 C13 94.66(12)
C16 C15 C17 104.52(13)
C16 C15 C14 101.17(12)
C17 C15 C14 102.83(13)
C16 C15 H18 115.5
C17 C15 H18 115.5
C14 C15 H18 115.5
N4 C16 C15 133.61(14)
N4 C16 C12 121.12(13)
C15 C16 C12 105.20(12)
C18 C17 C15 103.13(13)
C18 C17 H19 111.1
C15 C17 H19 111.1
C18 C17 H20 111.1
C15 C17 H20 111.1
H19 C17 H20 109.1
C17 C18 C13 104.66(13)
C17 C18 H21 110.8
C13 C18 H21 110.8
C17 C18 H22 110.8
C13 C18 H22 110.8
H21 C18 H22 108.9
C13 C19 H23 109.5
C13 C19 H24 109.5
H23 C19 H24 109.5
C13 C19 H25 109.5
H23 C19 H25 109.5
H24 C19 H25 109.5
C14 C20 H26 109.5
C14 C20 H27 109.5
H26 C20 H27 109.5
C14 C20 H28 109.5
H26 C20 H28 109.5
H27 C20 H28 109.5
C14 C21 H29 109.5
C14 C21 H30 109.5
H29 C21 H30 109.5
C14 C21 H31 109.5
H29 C21 H31 109.5
H30 C21 H31 109.5
N6 C22 N5 116.89(14)
N6 C22 S2 123.31(12)
N5 C22 S2 119.78(11)
C16 N4 N5 117.22(12)
C22 N5 N4 119.21(12)
C22 N5 H32 120.4
N4 N5 H32 120.4
C22 N6 H33 120.0
C22 N6 H34 120.0
H33 N6 H34 120.0

loop_
_geom_bond_atom_site_label_1
_geom_bond_atom_site_label_2
_geom_bond_distance
C1 O1 1.2111(19)
C1 C6 1.506(2)
C1 C2 1.511(2)
C2 C8 1.506(2)
C2 C7 1.550(2)
C2 C3 1.579(2)
C3 C4 1.526(3)
C3 H1 0.9700
C3 H2 0.9700
C4 C5 1.561(2)
C4 H3 0.9700
C4 H4 0.9700
C5 C6 1.500(2)
C5 C7 1.543(2)
C5 H5 0.9800
C6 N1 1.2760(19)
C7 C10 1.523(3)
C7 C9 1.536(2)
C8 H6 0.9600
C8 H7 0.9600
C8 H8 0.9600
C9 H9 0.9600
C9 H10 0.9600
C9 H11 0.9600
C10 H12 0.9600
C10 H13 0.9600
C10 H14 0.9600
C11 N3 1.316(2)
C11 N2 1.3571(19)
C11 S1 1.6810(15)
N1 N2 1.3680(17)
N2 H15 0.8600
N3 H16 0.8600
N3 H17 0.8600
C12 O2 1.208(2)
C12 C16 1.511(2)
C12 C13 1.514(2)
C13 C19 1.511(2)
C13 C14 1.560(2)
C13 C18 1.564(2)
C14 C21 1.525(3)
C14 C20 1.534(3)
C14 C15 1.551(2)
C15 C16 1.500(2)
C15 C17 1.543(2)
C15 H18 0.9800
C16 N4 1.278(2)
C17 C18 1.541(3)
C17 H19 0.9700
C17 H20 0.9700
C18 H21 0.9700
C18 H22 0.9700
C19 H23 0.9600
C19 H24 0.9600
C19 H25 0.9600
C20 H26 0.9600
C20 H27 0.9600
C20 H28 0.9600
C21 H29 0.9600
C21 H30 0.9600
C21 H31 0.9600
C22 N6 1.318(2)
C22 N5 1.3567(19)
C22 S2 1.6764(15)
N4 N5 1.3700(17)
N5 H32 0.8600
N6 H33 0.8600
N6 H34 0.8600

loop_
_geom_hbond_atom_site_label_D
_geom_hbond_atom_site_label_H
_geom_hbond_atom_site_label_A
_geom_hbond_site_symmetry_A
_geom_hbond_distance_DH
_geom_hbond_distance_HA
_geom_hbond_distance_DA
_geom_hbond_angle_DHA
_geom_hbond_publ_flag
N6 H33 O1 1 0.86 2.58 2.9912(18) 110.5 yes
N2 H15 S2 8_465 0.86 2.76 3.5413(13) 150.9 yes
N3 H17 O1 5_676 0.86 2.40 3.110(2) 139.8 yes
C5 H5 S2 8_465 0.98 2.84 3.4559(16) 121.5 yes
N5 H32 S1 8_566 0.86 2.81 3.5334(13) 142.2 yes

loop_
_geom_torsion_atom_site_label_1
_geom_torsion_atom_site_label_2
_geom_torsion_atom_site_label_3
_geom_torsion_atom_site_label_4
_geom_torsion
O1 C1 C2 C8 20.6(3)
C6 C1 C2 C8 -163.87(15)
O1 C1 C2 C7 152.42(18)
C6 C1 C2 C7 -32.03(15)
O1 C1 C2 C3 -103.9(2)
C6 C1 C2 C3 71.67(14)
C8 C2 C3 C4 163.31(14)
C1 C2 C3 C4 -71.19(15)
C7 C2 C3 C4 32.98(16)
C2 C3 C4 C5 1.05(17)
C3 C4 C5 C6 70.16(15)
C3 C4 C5 C7 -35.17(16)
C7 C5 C6 N1 -149.53(17)
C4 C5 C6 N1 104.4(2)
C7 C5 C6 C1 34.96(15)
C4 C5 C6 C1 -71.15(15)
O1 C1 C6 N1 -2.3(3)
C2 C1 C6 N1 -177.88(14)
O1 C1 C6 C5 173.92(17)
C2 C1 C6 C5 -1.68(16)
C6 C5 C7 C10 64.28(17)
C4 C5 C7 C10 171.87(15)
C6 C5 C7 C9 -171.46(14)
C4 C5 C7 C9 -63.87(17)
C6 C5 C7 C2 -52.88(14)
C4 C5 C7 C2 54.71(14)
C8 C2 C7 C10 64.5(2)
C1 C2 C7 C10 -64.58(17)
C3 C2 C7 C10 -169.03(14)
C8 C2 C7 C9 -61.6(2)
C1 C2 C7 C9 169.29(15)
C3 C2 C7 C9 64.84(17)
C8 C2 C7 C5 -179.27(16)
C1 C2 C7 C5 51.64(14)
C3 C2 C7 C5 -52.81(14)
C5 C6 N1 N2 0.9(3)
C1 C6 N1 N2 175.84(13)
N3 C11 N2 N1 -4.7(2)
S1 C11 N2 N1 176.18(10)
C6 N1 N2 C11 178.54(14)
O2 C12 C13 C19 -18.6(3)
C16 C12 C13 C19 164.22(15)
O2 C12 C13 C14 -148.48(18)
C16 C12 C13 C14 34.31(15)
O2 C12 C13 C18 107.0(2)
C16 C12 C13 C18 -70.19(15)
C19 C13 C14 C21 -62.9(2)
C12 C13 C14 C21 63.92(17)
C18 C13 C14 C21 169.75(15)
C19 C13 C14 C20 62.4(2)
C12 C13 C14 C20 -170.78(15)
C18 C13 C14 C20 -64.95(18)
C19 C13 C14 C15 179.78(15)
C12 C13 C14 C15 -53.36(14)
C18 C13 C14 C15 52.47(14)
C21 C14 C15 C16 -64.17(17)
C20 C14 C15 C16 171.67(14)
C13 C14 C15 C16 53.46(14)
C21 C14 C15 C17 -172.06(15)
C20 C14 C15 C17 63.79(18)
C13 C14 C15 C17 -54.42(14)
C17 C15 C16 N4 -104.6(2)
C14 C15 C16 N4 148.82(17)
C17 C15 C16 C12 72.31(15)
C14 C15 C16 C12 -34.24(15)
O2 C12 C16 N4 -0.1(3)
C13 C12 C16 N4 177.19(14)
O2 C12 C16 C15 -177.49(17)
C13 C12 C16 C15 -0.22(16)
C16 C15 C17 C18 -69.89(16)
C14 C15 C17 C18 35.43(17)
C15 C17 C18 C13 -1.30(18)
C19 C13 C18 C17 -163.20(16)
C12 C13 C18 C17 71.12(16)
C14 C13 C18 C17 -32.81(17)
C15 C16 N4 N5 0.2(3)
C12 C16 N4 N5 -176.32(13)
N6 C22 N5 N4 2.4(2)
S2 C22 N5 N4 -179.29(11)
C16 N4 N5 C22 -174.20(14)

_cod_database_fobs_code 2243229
